data_7026274
loop_
_publ_author_name
'Bobka, Roman'
'Roedel, J. Nicolas'
'Wirth, Stefan'
'Lorenz, Ingo-Peter'

_publ_section_title
;
 Reactions of Cu(I)Br with aziridine derivatives. Synthesis,
 characterization and crystal structures of monomeric, dimeric and
 hexameric aziridine (= az) complexes of the formal type [CuBr(az)2]n (n =
 1, 2) and [CuBr(az)]6.
;
_journal_issue 42
_journal_name_full 'Dalton transactions (Cambridge, England : 2003)'
_journal_page_first 10142
_journal_page_last 10147
_journal_paper_doi 10.1039/c0dt00320d
_journal_volume 39
_journal_year 2010
_chemical_formula_moiety 'C24 H54 Br5 Cu6 N6, Br'
_chemical_formula_sum 'C24 H54 Br6 Cu6 N6'
_chemical_formula_weight 1287.426
_chemical_name_common
;
(Bis(?3-bromo)-tris(?4-bromo)-hexakis(2,2-dimethylaziridine) -
hexacopper(i))bromide
;
_chemical_name_systematic
;
[Bis(?3-bromo)-tris(?4-bromo)-hexakis(2,2-dimethylaziridine)
-hexacopper(I)]bromide
;
_chemical_properties_physical 'air-sensitive, oxygen-sensitive'
_space_group_IT_number 176
_symmetry_cell_setting hexagonal
_symmetry_Int_Tables_number 176
_symmetry_space_group_name_Hall '-P 6c'
_symmetry_space_group_name_H-M 'P 63/m'
_atom_sites_solution_hydrogens geom
_atom_sites_solution_primary direct
_atom_sites_solution_secondary difmap
_audit_creation_date 15-Marz-06
_audit_creation_method SHELXL-97
_cell_angle_alpha 90.00
_cell_angle_beta 90.00
_cell_angle_gamma 120.00
_cell_formula_units_Z 2
_cell_length_a 10.3534(10)
_cell_length_b 10.3534(10)
_cell_length_c 21.751(4)
_cell_measurement_reflns_used 3104
_cell_measurement_temperature 200(2)
_cell_measurement_theta_max 27.485
_cell_measurement_theta_min 3.134
_cell_volume 2019.2(5)
_computing_cell_refinement 'HKL Scalepack (Otwinowski & Minor 1997)'
_computing_data_collection 'Collect (Nonius BV, 1997-2000)'
_computing_data_reduction 'HKL Denzo and Scalepack (Otwinowski & Minor 1997)'
_computing_molecular_graphics
;
Ortep-3 for Windows: L. J. Farrugia, J. Appl. Cryst. 1997, 30, 565
;
_computing_structure_refinement 'SHELXL-97 (Sheldrick, 1997)'
_computing_structure_solution 'SHELXS-97 (Sheldrick, 1990)'
_diffrn_detector_area_resol_mean 9
_diffrn_measured_fraction_theta_full 0.994
_diffrn_measured_fraction_theta_max 0.994
_diffrn_measurement_device '95mm CCD camera on \k-goniostat'
_diffrn_measurement_device_type KappaCCD
_diffrn_measurement_method 'CCD; rotation images; thick slices'
_diffrn_radiation_collimation 0.25
_diffrn_radiation_monochromator graphite
_diffrn_radiation_probe x-ray
_diffrn_radiation_type MoK\a
_diffrn_radiation_wavelength 0.71073
_diffrn_reflns_av_R_equivalents 0.0255
_diffrn_reflns_av_sigmaI/netI 0.0187
_diffrn_reflns_limit_h_max 13
_diffrn_reflns_limit_h_min -13
_diffrn_reflns_limit_k_max 11
_diffrn_reflns_limit_k_min -11
_diffrn_reflns_limit_l_max 28
_diffrn_reflns_limit_l_min -28
_diffrn_reflns_number 6163
_diffrn_reflns_theta_full 27.47
_diffrn_reflns_theta_max 27.47
_diffrn_reflns_theta_min 3.61
_diffrn_source 'rotating anode X-ray tube'
_diffrn_source_current 55.00
_diffrn_source_power 3.025
_diffrn_source_voltage 55.00
_exptl_absorpt_coefficient_mu 9.064
_exptl_absorpt_correction_T_max 0.696
_exptl_absorpt_correction_T_min 0.411
_exptl_absorpt_correction_type multi-scan
_exptl_absorpt_process_details
;
Sheldrick, G.M. SADABS. Version 2. Multi-Scan Absorption Correction.
University of Goettingen, Germany, 2001
;
_exptl_crystal_colour colourless
_exptl_crystal_density_diffrn 2.1175
_exptl_crystal_density_method 'not measured'
_exptl_crystal_description platelet
_exptl_crystal_F_000 1248
_exptl_crystal_recrystallization_method 'slow isothermic diffusion of n-pentane into a solution in dichloromethane'
_exptl_crystal_size_max 0.10
_exptl_crystal_size_mid 0.075
_exptl_crystal_size_min 0.04
_refine_diff_density_max 0.516
_refine_diff_density_min -0.589
_refine_diff_density_rms 0.075
_refine_ls_extinction_method none
_refine_ls_goodness_of_fit_ref 1.079
_refine_ls_hydrogen_treatment constr
_refine_ls_matrix_type full
_refine_ls_number_parameters 68
_refine_ls_number_reflns 1591
_refine_ls_number_restraints 0
_refine_ls_restrained_S_all 1.079
_refine_ls_R_factor_all 0.0327
_refine_ls_R_factor_gt 0.0252
_refine_ls_shift/su_max 0.000
_refine_ls_shift/su_mean 0.000
_refine_ls_structure_factor_coef Fsqd
_refine_ls_weighting_details 'calc w=1/[\s^2^(Fo^2^)+(0.0203P)^2^+2.7610P] where P=(Fo^2^+2Fc^2^)/3'
_refine_ls_weighting_scheme calc
_refine_ls_wR_factor_gt 0.0558
_refine_ls_wR_factor_ref 0.0586
_reflns_number_gt 1378
_reflns_number_total 1591
_reflns_threshold_expression >2sigma(I)
_cod_data_source_file c0dt00320d.txt
_cod_data_source_block 6_(CCDC-771767)
_cod_original_sg_symbol_Hall -P6c
_cod_database_code 7026274
_kl_diffrn_measurement_scan_angle phi/omega-scan
_kl_diffrn_measurement_scan_step_degree 1.50
_kl_diffrn_measurement_scan_time_per_degree 20
_kl_diffrn_measurement_detector_distance 35

loop_
_symmetry_equiv_pos_as_xyz
'x, y, z'
'-y, x-y, z'
'-x+y, -x, z'
'-x, -y, z+1/2'
'y, -x+y, z+1/2'
'x-y, x, z+1/2'
'-x, -y, -z'
'y, -x+y, -z'
'x-y, x, -z'
'x, y, -z-1/2'
'-y, x-y, -z-1/2'
'-x+y, -x, -z-1/2'

loop_
_atom_site_label
_atom_site_type_symbol
_atom_site_fract_x
_atom_site_fract_y
_atom_site_fract_z
_atom_site_U_iso_or_equiv
_atom_site_adp_type
_atom_site_occupancy
_atom_site_symmetry_multiplicity
_atom_site_calc_flag
_atom_site_refinement_flags
Br1 Br 0.10002(4) 0.64521(4) 0.2500 0.02926(11) Uani 1 2 d S
Br2 Br 0.3333 0.6667 0.09471(2) 0.03939(14) Uani 1 3 d S
Br3 Br 0.0000 0.0000 0.2500 0.03272(16) Uani 1 6 d S
Cu1 Cu 0.18223(5) 0.49767(5) 0.17803(2) 0.04819(13) Uani 1 1 d .
N1 N 0.0011(3) 0.2988(3) 0.16458(11) 0.0342(5) Uani 1 1 d .
H1 H 0.0129 0.2225 0.1812 0.041 Uiso 1 1 calc R
C1 C -0.1050(3) 0.2447(3) 0.11207(14) 0.0379(7) Uani 1 1 d .
C2 C -0.1541(3) 0.2686(4) 0.17224(16) 0.0483(8) Uani 1 1 d .
H2A H -0.2241 0.1795 0.1962 0.058 Uiso 1 1 calc R
H2B H -0.1692 0.3553 0.1767 0.058 Uiso 1 1 calc R
C3 C -0.1611(5) 0.0870(4) 0.0917(2) 0.0629(11) Uani 1 1 d .
H3A H -0.2561 0.0500 0.0701 0.094 Uiso 1 1 calc R
H3B H -0.1757 0.0243 0.1277 0.094 Uiso 1 1 calc R
H3C H -0.0880 0.0837 0.0641 0.094 Uiso 1 1 calc R
C4 C -0.0697(5) 0.3573(5) 0.06219(19) 0.0716(13) Uani 1 1 d .
H4A H -0.1601 0.3301 0.0384 0.107 Uiso 1 1 calc R
H4B H 0.0068 0.3592 0.0350 0.107 Uiso 1 1 calc R
H4C H -0.0326 0.4561 0.0805 0.107 Uiso 1 1 calc R

loop_
_atom_site_aniso_label
_atom_site_aniso_U_11
_atom_site_aniso_U_22
_atom_site_aniso_U_33
_atom_site_aniso_U_23
_atom_site_aniso_U_13
_atom_site_aniso_U_12
Br1 0.02450(18) 0.02797(19) 0.0354(2) 0.000 0.000 0.01316(15)
Br2 0.04135(18) 0.04135(18) 0.0355(3) 0.000 0.000 0.02068(9)
Br3 0.0291(2) 0.0291(2) 0.0400(4) 0.000 0.000 0.01453(10)
Cu1 0.0379(2) 0.0422(2) 0.0553(3) -0.00329(19) -0.00476(18) 0.01314(17)
N1 0.0356(12) 0.0311(12) 0.0362(13) -0.0018(10) -0.0069(11) 0.0170(10)
C1 0.0341(15) 0.0402(16) 0.0387(16) -0.0033(13) -0.0088(13) 0.0180(13)
C2 0.0332(16) 0.0468(18) 0.056(2) -0.0032(16) 0.0047(14) 0.0131(14)
C3 0.063(2) 0.053(2) 0.073(3) -0.0230(19) -0.029(2) 0.0286(19)
C4 0.070(3) 0.071(3) 0.053(2) 0.017(2) -0.021(2) 0.019(2)

loop_
_atom_type_symbol
_atom_type_description
_atom_type_scat_dispersion_real
_atom_type_scat_dispersion_imag
_atom_type_scat_source
C C 0.0033 0.0016 'International Tables Vol C Tables 4.2.6.8 and 6.1.1.4'
H H 0.0000 0.0000 'International Tables Vol C Tables 4.2.6.8 and 6.1.1.4'
N N 0.0061 0.0033 'International Tables Vol C Tables 4.2.6.8 and 6.1.1.4'
Cu Cu 0.3201 1.2651 'International Tables Vol C Tables 4.2.6.8 and 6.1.1.4'
Br Br -0.2901 2.4595 'International Tables Vol C Tables 4.2.6.8 and 6.1.1.4'

loop_
_diffrn_ambient_temperature
200(2)

loop_
_geom_angle_atom_site_label_1
_geom_angle_atom_site_label_2
_geom_angle_atom_site_label_3
_geom_angle
_geom_angle_site_symmetry_1
_geom_angle_site_symmetry_3
Cu1 Br1 Cu1 74.87(2) 12_566 3_565
Cu1 Br1 Cu1 67.58(2) 12_566 10_556
Cu1 Br1 Cu1 110.36(2) 3_565 10_556
Cu1 Br1 Cu1 110.36(2) 12_566 .
Cu1 Br1 Cu1 67.58(2) 3_565 .
Cu1 Br1 Cu1 73.73(2) 10_556 .
Cu1 Br2 Cu1 71.73(2) 3_565 .
Cu1 Br2 Cu1 71.73(2) 3_565 2_665
Cu1 Br2 Cu1 71.73(2) . 2_665
N1 Cu1 Br2 124.13(7) . .
N1 Cu1 Br1 106.64(7) . 2_665
Br2 Cu1 Br1 108.721(19) . 2_665
N1 Cu1 Br1 106.19(7) . .
Br2 Cu1 Br1 107.642(19) . .
Br1 Cu1 Br1 101.17(2) 2_665 .
N1 Cu1 Cu1 148.08(7) . 3_565
Br2 Cu1 Cu1 54.134(11) . 3_565
Br1 Cu1 Cu1 102.925(14) 2_665 3_565
Br1 Cu1 Cu1 55.649(16) . 3_565
N1 Cu1 Cu1 149.80(7) . 2_665
Br2 Cu1 Cu1 54.134(11) . 2_665
Br1 Cu1 Cu1 56.771(16) 2_665 2_665
Br1 Cu1 Cu1 102.067(14) . 2_665
Cu1 Cu1 Cu1 60.0 3_565 2_665
C2 N1 C1 59.2(2) . .
C2 N1 Cu1 124.1(2) . .
C1 N1 Cu1 129.62(19) . .
C2 N1 H1 111.4 . .
C1 N1 H1 111.4 . .
Cu1 N1 H1 111.4 . .
C2 C1 N1 60.35(19) . .
C2 C1 C4 119.0(3) . .
N1 C1 C4 114.6(3) . .
C2 C1 C3 117.9(3) . .
N1 C1 C3 116.6(3) . .
C4 C1 C3 116.4(3) . .
C1 C2 N1 60.41(19) . .
C1 C2 H2A 117.7 . .
N1 C2 H2A 117.7 . .
C1 C2 H2B 117.7 . .
N1 C2 H2B 117.7 . .
H2A C2 H2B 114.9 . .
C1 C3 H3A 109.5 . .
C1 C3 H3B 109.5 . .
H3A C3 H3B 109.5 . .
C1 C3 H3C 109.5 . .
H3A C3 H3C 109.5 . .
H3B C3 H3C 109.5 . .
C1 C4 H4A 109.5 . .
C1 C4 H4B 109.5 . .
H4A C4 H4B 109.5 . .
C1 C4 H4C 109.5 . .
H4A C4 H4C 109.5 . .
H4B C4 H4C 109.5 . .

loop_
_geom_bond_atom_site_label_1
_geom_bond_atom_site_label_2
_geom_bond_distance
_geom_bond_site_symmetry_2
Br1 Cu1 2.5753(6) 12_566
Br1 Cu1 2.5753(6) 3_565
Br1 Cu1 2.6093(6) 10_556
Br1 Cu1 2.6093(6) .
Br2 Cu1 2.4609(6) 3_565
Br2 Cu1 2.4609(6) .
Br2 Cu1 2.4609(6) 2_665
Cu1 N1 1.995(2) .
Cu1 Br1 2.5753(6) 2_665
Cu1 Cu1 2.8836(7) 3_565
Cu1 Cu1 2.8836(7) 2_665
N1 C2 1.486(4) .
N1 C1 1.487(4) .
N1 H1 0.9300 .
C1 C2 1.469(5) .
C1 C4 1.497(5) .
C1 C3 1.500(5) .
C2 H2A 0.9900 .
C2 H2B 0.9900 .
C3 H3A 0.9800 .
C3 H3B 0.9800 .
C3 H3C 0.9800 .
C4 H4A 0.9800 .
C4 H4B 0.9800 .
C4 H4C 0.9800 .

loop_
_geom_hbond_atom_site_label_D
_geom_hbond_atom_site_label_H
_geom_hbond_atom_site_label_A
_geom_hbond_distance_DH
_geom_hbond_distance_HA
_geom_hbond_distance_DA
_geom_hbond_angle_DHA
N1 H1 Br3 0.93 2.69 3.604(2) 166.0

loop_
_geom_torsion_atom_site_label_1
_geom_torsion_atom_site_label_2
_geom_torsion_atom_site_label_3
_geom_torsion_atom_site_label_4
_geom_torsion
_geom_torsion_site_symmetry_1
_geom_torsion_site_symmetry_4
Cu1 Br2 Cu1 N1 140.83(9) 3_565 .
Cu1 Br2 Cu1 N1 -142.98(9) 2_665 .
Cu1 Br2 Cu1 Br1 -92.661(11) 3_565 2_665
Cu1 Br2 Cu1 Br1 -16.468(17) 2_665 2_665
Cu1 Br2 Cu1 Br1 16.145(17) 3_565 .
Cu1 Br2 Cu1 Br1 92.337(11) 2_665 .
Cu1 Br2 Cu1 Cu1 76.192(12) 2_665 3_565
Cu1 Br2 Cu1 Cu1 -76.192(12) 3_565 2_665
Cu1 Br1 Cu1 N1 146.31(7) 12_566 .
Cu1 Br1 Cu1 N1 -150.71(7) 3_565 .
Cu1 Br1 Cu1 N1 88.46(7) 10_556 .
Cu1 Br1 Cu1 Br2 -78.82(2) 12_566 .
Cu1 Br1 Cu1 Br2 -15.840(18) 3_565 .
Cu1 Br1 Cu1 Br2 -136.671(13) 10_556 .
Cu1 Br1 Cu1 Br1 35.141(10) 12_566 2_665
Cu1 Br1 Cu1 Br1 98.119(17) 3_565 2_665
Cu1 Br1 Cu1 Br1 -22.71(2) 10_556 2_665
Cu1 Br1 Cu1 Cu1 -62.98(2) 12_566 3_565
Cu1 Br1 Cu1 Cu1 -120.831(16) 10_556 3_565
Cu1 Br1 Cu1 Cu1 -22.922(19) 12_566 2_665
Cu1 Br1 Cu1 Cu1 40.056(9) 3_565 2_665
Cu1 Br1 Cu1 Cu1 -80.775(13) 10_556 2_665
Br2 Cu1 N1 C2 -103.0(2) . .
Br1 Cu1 N1 C2 129.6(2) 2_665 .
Br1 Cu1 N1 C2 22.3(3) . .
Cu1 Cu1 N1 C2 -27.5(3) 3_565 .
Cu1 Cu1 N1 C2 -178.96(18) 2_665 .
Br2 Cu1 N1 C1 -27.0(3) . .
Br1 Cu1 N1 C1 -154.4(2) 2_665 .
Br1 Cu1 N1 C1 98.3(2) . .
Cu1 Cu1 N1 C1 48.5(3) 3_565 .
Cu1 Cu1 N1 C1 -102.9(2) 2_665 .
Cu1 N1 C1 C2 -110.7(3) . .
C2 N1 C1 C4 110.7(4) . .
Cu1 N1 C1 C4 -0.1(4) . .
C2 N1 C1 C3 -108.5(4) . .
Cu1 N1 C1 C3 140.8(3) . .
C4 C1 C2 N1 -103.4(3) . .
C3 C1 C2 N1 106.3(3) . .
Cu1 N1 C2 C1 119.6(3) . .
